data_2242356
loop_
_publ_author_name
'Swinton Darious, Robert'
'Thomas Muthiah, Packianathan'
'Perdih, Franc'

_publ_section_title
;
 Supramolecular interactions in 2,6-diamino-4-chloropyrimidin-1-ium
 5-chlorosalicylate and bis(2,6-diamino-4-chloropyrimidin-1-ium)
 naphthalene-1,5-disulfonate
;
_journal_coeditor_code ZL2723
_journal_issue 2
_journal_name_full 'Acta Crystallographica Section E'
_journal_page_first 237
_journal_page_last 241
_journal_paper_doi 10.1107/S2056989018001196
_journal_volume 74
_journal_year 2018
_chemical_formula_iupac '2C4 H6 Cl N4 +, C10 H6 O6 S2 2-'
_chemical_formula_moiety '2(C4 H6 Cl N4 +), C10 H6 O6 S2 2-'
_chemical_formula_sum 'C18 H18 Cl2 N8 O6 S2'
_chemical_formula_weight 577.42
_chemical_name_common
;
Bis(2,6-diamino-4-chloropyrimidin-1-ium) naphthalene-1,5-disulfonate
;
_chemical_name_systematic
;
Bis(2,6-diamino-4-chloropyrimidin-1-ium) naphthalene-1,5-disulfonate
;
_space_group_crystal_system monoclinic
_space_group_IT_number 14
_space_group_name_Hall '-P 2yn'
_space_group_name_H-M_alt 'P 1 21/n 1'
_symmetry_space_group_name_Hall '-P 2yn'
_symmetry_space_group_name_H-M 'P 1 21/n 1'
_atom_sites_solution_hydrogens geom
_audit_creation_method SHELXL-2014/7
_cell_angle_alpha 90
_cell_angle_beta 90.526(5)
_cell_angle_gamma 90
_cell_formula_units_Z 2
_cell_length_a 9.1696(4)
_cell_length_b 13.0848(7)
_cell_length_c 9.9663(5)
_cell_measurement_reflns_used 3749
_cell_measurement_temperature 293(2)
_cell_measurement_theta_max 30.1110
_cell_measurement_theta_min 3.7000
_cell_volume 1195.73(10)
_computing_cell_refinement
;
CrysAlis PRO (Agilent, 2013)
;
_computing_data_collection
;
CrysAlis PRO (Agilent, 2013)
;
_computing_data_reduction
;
CrysAlis PRO (Agilent, 2013)
;
_computing_molecular_graphics
;
PLATON (Spek, 2009), Mercury (Macrae <i>et al.</i>, 2008)
;
_computing_publication_material
;
PLATON (Spek, 2009)
;
_computing_structure_refinement
;
SHELXL2014 (Sheldrick, 2015b)
;
_computing_structure_solution
;
SHELXT2014 (Sheldrick, 2015a)
;
_diffrn_ambient_temperature 293(2)
_diffrn_detector_area_resol_mean 10.4933
_diffrn_measured_fraction_theta_full 0.999
_diffrn_measured_fraction_theta_max 0.999
_diffrn_measurement_device_type
;
Agilent SuperNova Dual Source
diffractometer with an Atlas detector
;
_diffrn_measurement_method '\w scans'
_diffrn_radiation_monochromator mirror
_diffrn_radiation_source 'SuperNova (Mo) X-ray Source'
_diffrn_radiation_type MoK\a
_diffrn_radiation_wavelength 0.71073
_diffrn_reflns_av_R_equivalents 0.0282
_diffrn_reflns_limit_h_max 11
_diffrn_reflns_limit_h_min -8
_diffrn_reflns_limit_k_max 15
_diffrn_reflns_limit_k_min -16
_diffrn_reflns_limit_l_max 12
_diffrn_reflns_limit_l_min -12
_diffrn_reflns_number 10382
_diffrn_reflns_theta_full 25.242
_diffrn_reflns_theta_max 27.479
_diffrn_reflns_theta_min 3.005
_exptl_absorpt_coefficient_mu 0.500
_exptl_absorpt_correction_T_max 1.00000
_exptl_absorpt_correction_T_min 0.52697
_exptl_absorpt_correction_type multi-scan
_exptl_absorpt_process_details
;
(CrysAlis PRO; Agilent, 2013)
;
_exptl_crystal_colour colorless
_exptl_crystal_density_diffrn 1.604
_exptl_crystal_description prism
_exptl_crystal_F_000 592
_exptl_crystal_size_max 0.400
_exptl_crystal_size_mid 0.400
_exptl_crystal_size_min 0.060
_refine_diff_density_max 0.494
_refine_diff_density_min -0.594
_refine_ls_extinction_method none
_refine_ls_goodness_of_fit_ref 1.049
_refine_ls_hydrogen_treatment constr
_refine_ls_matrix_type full
_refine_ls_number_parameters 163
_refine_ls_number_reflns 2735
_refine_ls_number_restraints 0
_refine_ls_restrained_S_all 1.049
_refine_ls_R_factor_all 0.0472
_refine_ls_R_factor_gt 0.0381
_refine_ls_shift/su_max 0.000
_refine_ls_shift/su_mean 0.000
_refine_ls_structure_factor_coef Fsqd
_refine_ls_weighting_details 'w=1/[\s^2^(Fo^2^)+(0.0444P)^2^+0.5881P] where P=(Fo^2^+2Fc^2^)/3'
_refine_ls_weighting_scheme calc
_refine_ls_wR_factor_gt 0.0962
_refine_ls_wR_factor_ref 0.1022
_reflns_number_gt 2274
_reflns_number_total 2735
_reflns_threshold_expression 'I > 2\s(I)'
_cod_data_source_file zl2723sup1.cif
_cod_data_source_block II
_cod_database_code 2242356
_shelx_space_group_comment
;
The symmetry employed for this shelxl refinement is uniquely defined
by the following loop, which should always be used as a source of
symmetry information in preference to the above space-group names.
They are only intended as comments.
;
_shelx_estimated_absorpt_t_min 0.825
_shelx_estimated_absorpt_t_max 0.971

loop_
_space_group_symop_operation_xyz
'x, y, z'
'-x+1/2, y+1/2, -z+1/2'
'-x, -y, -z'
'x-1/2, -y-1/2, z-1/2'

loop_
_atom_site_type_symbol
_atom_site_label
_atom_site_fract_x
_atom_site_fract_y
_atom_site_fract_z
_atom_site_U_iso_or_equiv
_atom_site_adp_type
_atom_site_calc_flag
_atom_site_occupancy
Cl Cl1 0.10474(6) 0.91005(5) 0.13497(8) 0.0693(2) Uani d 1
N N1 0.47951(17) 0.72194(12) 0.24106(15) 0.0379(4) Uani d 1
H H1 0.5541 0.6839 0.2572 0.045 Uiso calc 1
N N2 0.4259(2) 0.61789(16) 0.0635(2) 0.0675(7) Uani d 1
H H2A 0.3734 0.6006 -0.0047 0.081 Uiso calc 1
H H2B 0.5013 0.5823 0.0853 0.081 Uiso calc 1
N N3 0.27559(18) 0.75496(14) 0.10314(17) 0.0437(4) Uani d 1
N N6 0.54208(19) 0.81915(14) 0.42350(17) 0.0444(4) Uani d 1
H H6A 0.6148 0.7789 0.4376 0.053 Uiso calc 1
H H6B 0.5275 0.8701 0.4761 0.053 Uiso calc 1
C C2 0.3908(2) 0.69909(16) 0.1347(2) 0.0420(5) Uani d 1
C C4 0.2528(2) 0.83590(15) 0.1817(2) 0.0393(4) Uani d 1
C C5 0.3328(2) 0.86453(15) 0.2911(2) 0.0377(4) Uani d 1
H H5 0.3089 0.9215 0.3422 0.045 Uiso calc 1
C C6 0.45350(19) 0.80277(14) 0.32183(18) 0.0333(4) Uani d 1
S S1 0.80386(5) 0.55638(4) 0.21480(4) 0.03723(15) Uani d 1
O O1 0.75993(16) 0.65802(11) 0.25770(15) 0.0491(4) Uani d 1
O O2 0.68017(17) 0.49952(12) 0.15999(15) 0.0517(4) Uani d 1
O O3 0.92854(18) 0.55687(13) 0.12748(14) 0.0541(4) Uani d 1
C C7 0.7936(2) 0.40041(15) 0.39206(19) 0.0379(4) Uani d 1
H H7 0.7184 0.3761 0.3375 0.045 Uiso calc 1
C C8 0.86088(18) 0.49007(14) 0.36151(17) 0.0307(4) Uani d 1
C C9 0.97829(18) 0.52894(13) 0.44251(17) 0.0293(4) Uani d 1
C C10 1.0523(2) 0.62150(15) 0.41375(19) 0.0385(4) Uani d 1
H H10 1.0250 0.6595 0.3388 0.046 Uiso calc 1
C C11 1.1626(2) 0.65540(16) 0.4944(2) 0.0427(5) Uani d 1
H H11 1.2097 0.7163 0.4739 0.051 Uiso calc 1

loop_
_atom_site_aniso_label
_atom_site_aniso_U_11
_atom_site_aniso_U_22
_atom_site_aniso_U_33
_atom_site_aniso_U_12
_atom_site_aniso_U_13
_atom_site_aniso_U_23
Cl1 0.0446(3) 0.0740(4) 0.0888(5) 0.0223(3) -0.0221(3) -0.0052(4)
N1 0.0362(8) 0.0366(8) 0.0405(8) 0.0056(7) -0.0128(7) -0.0061(7)
N2 0.0709(13) 0.0633(13) 0.0676(13) 0.0230(11) -0.0364(11) -0.0346(11)
N3 0.0371(9) 0.0485(10) 0.0454(9) 0.0019(7) -0.0144(7) -0.0041(8)
N6 0.0459(10) 0.0451(9) 0.0420(9) 0.0073(8) -0.0150(8) -0.0107(7)
C2 0.0415(11) 0.0420(11) 0.0424(10) 0.0010(8) -0.0122(9) -0.0066(8)
C4 0.0275(9) 0.0429(11) 0.0474(11) 0.0012(8) -0.0047(8) 0.0052(9)
C5 0.0347(9) 0.0367(10) 0.0416(10) 0.0032(8) -0.0022(8) -0.0028(8)
C6 0.0327(9) 0.0338(9) 0.0333(9) -0.0023(7) -0.0023(7) 0.0000(7)
S1 0.0411(3) 0.0401(3) 0.0303(2) 0.0063(2) -0.00909(19) 0.00095(18)
O1 0.0499(8) 0.0425(8) 0.0545(9) 0.0128(7) -0.0185(7) -0.0033(7)
O2 0.0563(9) 0.0532(9) 0.0451(8) 0.0030(7) -0.0252(7) -0.0052(7)
O3 0.0625(10) 0.0643(10) 0.0356(8) 0.0090(8) 0.0075(7) 0.0121(7)
C7 0.0326(9) 0.0426(11) 0.0382(10) -0.0054(8) -0.0048(8) -0.0017(8)
C8 0.0295(8) 0.0349(9) 0.0276(8) 0.0026(7) -0.0017(7) 0.0004(7)
C9 0.0279(8) 0.0325(9) 0.0276(8) 0.0019(7) -0.0002(6) 0.0012(7)
C10 0.0415(10) 0.0380(10) 0.0361(9) -0.0029(8) -0.0033(8) 0.0086(8)
C11 0.0437(11) 0.0387(10) 0.0456(11) -0.0133(8) -0.0023(9) 0.0073(8)

loop_
_atom_type_symbol
_atom_type_description
_atom_type_scat_dispersion_real
_atom_type_scat_dispersion_imag
_atom_type_scat_source
C C 0.0033 0.0016 'International Tables Vol C Tables 4.2.6.8 and 6.1.1.4'
H H 0.0000 0.0000 'International Tables Vol C Tables 4.2.6.8 and 6.1.1.4'
Cl Cl 0.1484 0.1585 'International Tables Vol C Tables 4.2.6.8 and 6.1.1.4'
N N 0.0061 0.0033 'International Tables Vol C Tables 4.2.6.8 and 6.1.1.4'
O O 0.0106 0.0060 'International Tables Vol C Tables 4.2.6.8 and 6.1.1.4'
S S 0.1246 0.1234 'International Tables Vol C Tables 4.2.6.8 and 6.1.1.4'

loop_
_geom_angle_atom_site_label_1
_geom_angle_atom_site_label_2
_geom_angle_atom_site_label_3
_geom_angle_site_symmetry_1
_geom_angle_site_symmetry_3
_geom_angle
C6 N1 C2 . . 121.84(16)
C6 N1 H1 . . 119.1
C2 N1 H1 . . 119.1
C2 N2 H2A . . 120.0
C2 N2 H2B . . 120.0
H2A N2 H2B . . 120.0
C2 N3 C4 . . 115.40(16)
C6 N6 H6A . . 120.0
C6 N6 H6B . . 120.0
H6A N6 H6B . . 120.0
N2 C2 N3 . . 121.08(18)
N2 C2 N1 . . 116.65(18)
N3 C2 N1 . . 122.27(18)
N3 C4 C5 . . 127.02(18)
N3 C4 Cl1 . . 114.47(14)
C5 C4 Cl1 . . 118.51(16)
C4 C5 C6 . . 115.80(18)
C4 C5 H5 . . 122.1
C6 C5 H5 . . 122.1
N6 C6 N1 . . 118.48(17)
N6 C6 C5 . . 123.87(18)
N1 C6 C5 . . 117.64(16)
O3 S1 O1 . . 113.34(10)
O3 S1 O2 . . 113.21(10)
O1 S1 O2 . . 111.10(9)
O3 S1 C8 . . 105.66(8)
O1 S1 C8 . . 106.56(8)
O2 S1 C8 . . 106.34(9)
C8 C7 C11 . 3_766 120.15(17)
C8 C7 H7 . . 119.9
C11 C7 H7 3_766 . 119.9
C7 C8 C9 . . 121.31(16)
C7 C8 S1 . . 118.35(13)
C9 C8 S1 . . 120.31(13)
C10 C9 C9 . 3_766 119.00(19)
C10 C9 C8 . . 123.19(15)
C9 C9 C8 3_766 . 117.8(2)
C11 C10 C9 . . 120.90(17)
C11 C10 H10 . . 119.6
C9 C10 H10 . . 119.6
C10 C11 C7 . 3_766 120.83(18)
C10 C11 H11 . . 119.6
C7 C11 H11 3_766 . 119.6

loop_
_geom_bond_atom_site_label_1
_geom_bond_atom_site_label_2
_geom_bond_site_symmetry_2
_geom_bond_distance
Cl1 C4 . 1.7290(19)
N1 C6 . 1.352(2)
N1 C2 . 1.363(2)
N1 H1 . 0.8600
N2 C2 . 1.319(3)
N2 H2A . 0.8600
N2 H2B . 0.8600
N3 C2 . 1.321(3)
N3 C4 . 1.335(3)
N6 C6 . 1.311(2)
N6 H6A . 0.8600
N6 H6B . 0.8600
C4 C5 . 1.361(3)
C5 C6 . 1.402(3)
C5 H5 . 0.9300
S1 O3 . 1.4431(16)
S1 O1 . 1.4550(15)
S1 O2 . 1.4584(15)
S1 C8 . 1.7749(17)
C7 C8 . 1.361(3)
C7 C11 3_766 1.403(3)
C7 H7 . 0.9300
C8 C9 . 1.433(2)
C9 C10 . 1.419(3)
C9 C9 3_766 1.427(3)
C10 C11 . 1.361(3)
C10 H10 . 0.9300
C11 C7 3_766 1.403(3)
C11 H11 . 0.9300

loop_
_geom_hbond_atom_site_label_D
_geom_hbond_atom_site_label_H
_geom_hbond_atom_site_label_A
_geom_hbond_site_symmetry_A
_geom_hbond_distance_DH
_geom_hbond_distance_HA
_geom_hbond_distance_DA
_geom_hbond_angle_DHA
N1 H1 O1 . 0.86 1.92 2.708(2) 152.0
N2 H2A O2 3_665 0.86 2.08 2.868(3) 152.0
N2 H2B O2 . 0.86 2.10 2.953(2) 174.0
N6 H6A N3 4_676 0.86 2.25 2.943(2) 138.0
N6 H6B O3 4_576 0.86 2.01 2.808(2) 154.0

loop_
_geom_torsion_atom_site_label_1
_geom_torsion_atom_site_label_2
_geom_torsion_atom_site_label_3
_geom_torsion_atom_site_label_4
_geom_torsion_site_symmetry_1
_geom_torsion_site_symmetry_4
_geom_torsion
C4 N3 C2 N2 . . -179.1(2)
C4 N3 C2 N1 . . 0.7(3)
C6 N1 C2 N2 . . -179.4(2)
C6 N1 C2 N3 . . 0.8(3)
C2 N3 C4 C5 . . -1.8(3)
C2 N3 C4 Cl1 . . 178.00(16)
N3 C4 C5 C6 . . 1.3(3)
Cl1 C4 C5 C6 . . -178.48(14)
C2 N1 C6 N6 . . 178.92(19)
C2 N1 C6 C5 . . -1.3(3)
C4 C5 C6 N6 . . -179.95(19)
C4 C5 C6 N1 . . 0.3(3)
C11 C7 C8 C9 3_766 . 0.8(3)
C11 C7 C8 S1 3_766 . 178.73(16)
O3 S1 C8 C7 . . -116.17(16)
O1 S1 C8 C7 . . 122.99(16)
O2 S1 C8 C7 . . 4.41(18)
O3 S1 C8 C9 . . 61.75(17)
O1 S1 C8 C9 . . -59.08(16)
O2 S1 C8 C9 . . -177.67(14)
C7 C8 C9 C10 . . 179.44(18)
S1 C8 C9 C10 . . 1.6(2)
C7 C8 C9 C9 . 3_766 -0.6(3)
S1 C8 C9 C9 . 3_766 -178.50(17)
C9 C9 C10 C11 3_766 . -0.3(3)
C8 C9 C10 C11 . . 179.62(19)
C9 C10 C11 C7 . 3_766 0.1(3)

_cod_database_fobs_code 2242356
